data_2019676
loop_
_publ_author_name
'Hori, Akiko'
'Nakajima, Kyosuke'
'Yuge, Hidetaka'

_publ_section_title
;
 Three <i>p</i>-xylene-solvated pseudopolymorphs of
 bis[1,3-bis(pentafluorophenyl)propane-1,3-dionato]copper(II)
;
_journal_coeditor_code SK3552
_journal_issue 10
_journal_name_full 'Acta Crystallographica Section C'
_journal_page_first 960
_journal_page_last 964
_journal_paper_doi 10.1107/S2053229614020294
_journal_volume 70
_journal_year 2014
_chemical_formula_iupac '[Cu (C15 H F10 O2)2], C8 H10'
_chemical_formula_moiety 'C30 H2 Cu F20 O4, C8 H10'
_chemical_formula_sum 'C38 H12 Cu F20 O4'
_chemical_formula_weight 976.03
_chemical_name_systematic
'Bis[1,3-bis(pentafluorophenyl)propane-1,3-dionato-\k^2^<i>O</i>,<i>O</i>']copper(II) <i>p</i>-xylene <i>n</i>-solvate'
_space_group_crystal_system orthorhombic
_space_group_IT_number 61
_space_group_name_Hall '-P 2ac 2ab'
_space_group_name_H-M_alt 'P b c a'
_symmetry_space_group_name_Hall '-P 2ac 2ab'
_symmetry_space_group_name_H-M 'P b c a'
_atom_sites_solution_hydrogens geom
_atom_sites_solution_primary direct
_cell_angle_alpha 90
_cell_angle_beta 90
_cell_angle_gamma 90
_cell_formula_units_Z 4
_cell_length_a 11.1299(10)
_cell_length_b 13.1194(12)
_cell_length_c 23.797(2)
_cell_measurement_reflns_used 5529
_cell_measurement_temperature 120
_cell_measurement_theta_max 27.8777
_cell_measurement_theta_min 2.5058
_cell_volume 3474.8(5)
_computing_cell_refinement 'SAINT (Bruker, 2013)'
_computing_data_collection 'APEX2 (Bruker, 2013)'
_computing_data_reduction 'SAINT (Bruker, 2013)'
_computing_molecular_graphics 'SHELXTL (Sheldrick, 2008)'
_computing_publication_material '<i>Generate Report</i> (Bruker, 2013)'
_computing_structure_refinement 'SHELXL2013 (Sheldrick, 2013)'
_computing_structure_solution 'SHELXS97 (Sheldrick, 2008)'
_diffrn_ambient_temperature 120
_diffrn_detector_area_resol_mean 8.3333
_diffrn_measured_fraction_theta_full 1.000
_diffrn_measured_fraction_theta_max 0.995
_diffrn_measurement_device_type 'Bruker D8 goniometer'
_diffrn_measurement_method 'omega scans'
_diffrn_radiation_type MoK\a
_diffrn_radiation_wavelength 0.71073
_diffrn_reflns_av_R_equivalents 0.0322
_diffrn_reflns_limit_h_max 14
_diffrn_reflns_limit_h_min -13
_diffrn_reflns_limit_k_max 8
_diffrn_reflns_limit_k_min -17
_diffrn_reflns_limit_l_max 30
_diffrn_reflns_limit_l_min -29
_diffrn_reflns_number 18319
_diffrn_reflns_theta_full 25.242
_diffrn_reflns_theta_max 27.483
_diffrn_reflns_theta_min 2.506
_exptl_absorpt_coefficient_mu 0.781
_exptl_absorpt_correction_T_max 0.96
_exptl_absorpt_correction_T_min 0.85
_exptl_absorpt_correction_type multi-scan
_exptl_absorpt_process_details '(SADABS; Bruker, 2013)'
_exptl_crystal_colour green
_exptl_crystal_density_diffrn 1.866
_exptl_crystal_density_method 'not measured'
_exptl_crystal_description block
_exptl_crystal_F_000 1924
_exptl_crystal_size_max 0.400
_exptl_crystal_size_mid 0.250
_exptl_crystal_size_min 0.050
_refine_diff_density_max 0.318
_refine_diff_density_min -0.511
_refine_ls_extinction_method none
_refine_ls_goodness_of_fit_ref 1.024
_refine_ls_hydrogen_treatment constr
_refine_ls_matrix_type full
_refine_ls_number_parameters 287
_refine_ls_number_reflns 3967
_refine_ls_number_restraints 0
_refine_ls_restrained_S_all 1.024
_refine_ls_R_factor_all 0.0465
_refine_ls_R_factor_gt 0.0308
_refine_ls_shift/su_max 0.001
_refine_ls_shift/su_mean 0.000
_refine_ls_structure_factor_coef Fsqd
_refine_ls_weighting_details 'w=1/[\s^2^(Fo^2^)+(0.0340P)^2^+2.4502P] where P=(Fo^2^+2Fc^2^)/3'
_refine_ls_weighting_scheme calc
_refine_ls_wR_factor_gt 0.0722
_refine_ls_wR_factor_ref 0.0794
_reflns_number_gt 3079
_reflns_number_total 3967
_reflns_threshold_expression I>2\s(I)
_cod_data_source_file sk3552sup1.cif
_cod_data_source_block I
_cod_depositor_comments 'Adding full bibliography for 2019676--2019678.cif.'
_cod_original_cell_volume 3474.7(5)
_cod_database_code 2019676
_cod_database_fobs_code 2019676
_shelx_space_group_comment
;
The symmetry employed for this shelxl refinement is uniquely defined
by the following loop, which should always be used as a source of
symmetry information in preference to the above space-group names.
They are only intended as comments.
;
_shelx_estimated_absorpt_t_min 0.745
_shelx_estimated_absorpt_t_max 0.962

loop_
_space_group_symop_operation_xyz
'x, y, z'
'-x+1/2, -y, z+1/2'
'-x, y+1/2, -z+1/2'
'x+1/2, -y+1/2, -z'
'-x, -y, -z'
'x-1/2, y, -z-1/2'
'x, -y-1/2, z-1/2'
'-x-1/2, y-1/2, z'

loop_
_atom_site_type_symbol
_atom_site_label
_atom_site_fract_x
_atom_site_fract_y
_atom_site_fract_z
_atom_site_U_iso_or_equiv
_atom_site_adp_type
_atom_site_calc_flag
_atom_site_occupancy
Cu Cu1 1.0000 1.0000 0.0000 0.01473(9) Uani d 1
O O1 0.93725(12) 1.05604(10) 0.06863(5) 0.0178(3) Uani d 1
O O2 1.03394(12) 0.87124(10) 0.03366(5) 0.0188(3) Uani d 1
C C1 0.94676(18) 1.17824(15) 0.17217(8) 0.0199(4) Uani d 1
C C2 0.90478(19) 1.24095(15) 0.21441(8) 0.0243(4) Uani d 1
C C3 0.81489(19) 1.20624(16) 0.24955(8) 0.0256(5) Uani d 1
C C4 0.77272(17) 1.10814(17) 0.24425(8) 0.0241(4) Uani d 1
C C5 0.81892(17) 1.04540(15) 0.20293(7) 0.0195(4) Uani d 1
C C6 0.90487(17) 1.07960(14) 0.16493(7) 0.0172(4) Uani d 1
C C7 0.94789(17) 1.01486(14) 0.11687(7) 0.0161(4) Uani d 1
C C8 0.99341(17) 0.91858(14) 0.12847(7) 0.0180(4) Uani d 1
H H8 0.9997 0.8973 0.1665 0.022 Uiso calc 1
C C9 1.03019(16) 0.85208(14) 0.08597(7) 0.0162(4) Uani d 1
C C10 1.06826(16) 0.74599(14) 0.10140(7) 0.0162(4) Uani d 1
C C11 1.17114(17) 0.70298(15) 0.07853(7) 0.0188(4) Uani d 1
C C12 1.20394(17) 0.60359(15) 0.08938(8) 0.0213(4) Uani d 1
C C13 1.13422(19) 0.54384(15) 0.12409(8) 0.0226(4) Uani d 1
C C14 1.03214(19) 0.58454(15) 0.14762(8) 0.0228(4) Uani d 1
C C15 1.00047(18) 0.68412(15) 0.13618(8) 0.0201(4) Uani d 1
C C16 0.5794(2) 0.93958(19) 0.03250(9) 0.0349(6) Uani d 1
C C17 0.4710(2) 0.9004(2) 0.01263(9) 0.0357(6) Uani d 1
H H17 0.4500 0.8318 0.0210 0.043 Uiso calc 1
C C18 0.3935(2) 0.95941(19) -0.01907(9) 0.0361(6) Uani d 1
H H18 0.3202 0.9306 -0.0320 0.043 Uiso calc 1
C C19 0.6631(2) 0.8748(2) 0.06726(10) 0.0480(7) Uani d 1
H H19A 0.7464 0.8892 0.0566 0.072 Uiso calc 1
H H19B 0.6456 0.8026 0.0606 0.072 Uiso calc 1
H H19C 0.6516 0.8904 0.1072 0.072 Uiso calc 1
F F1 1.03409(11) 1.21441(9) 0.13854(5) 0.0271(3) Uani d 1
F F2 0.95024(13) 1.33428(9) 0.22198(5) 0.0358(3) Uani d 1
F F3 0.77015(12) 1.26761(10) 0.28942(5) 0.0372(3) Uani d 1
F F4 0.68619(11) 1.07418(11) 0.27897(5) 0.0344(3) Uani d 1
F F5 0.77614(11) 0.95002(9) 0.19926(5) 0.0274(3) Uani d 1
F F6 1.24348(10) 0.75845(9) 0.04540(5) 0.0295(3) Uani d 1
F F7 1.30382(11) 0.56447(10) 0.06636(5) 0.0335(3) Uani d 1
F F8 1.16566(12) 0.44773(9) 0.13511(5) 0.0339(3) Uani d 1
F F9 0.96318(13) 0.52757(10) 0.18134(6) 0.0392(3) Uani d 1
F F10 0.89763(11) 0.71906(9) 0.15916(5) 0.0326(3) Uani d 1

loop_
_atom_site_aniso_label
_atom_site_aniso_U_11
_atom_site_aniso_U_22
_atom_site_aniso_U_33
_atom_site_aniso_U_12
_atom_site_aniso_U_13
_atom_site_aniso_U_23
Cu1 0.01780(16) 0.01596(15) 0.01044(15) 0.00013(13) 0.00063(12) 0.00146(12)
O1 0.0209(7) 0.0196(7) 0.0129(6) 0.0028(6) 0.0015(5) 0.0015(5)
O2 0.0252(7) 0.0182(6) 0.0128(6) 0.0008(6) 0.0003(5) 0.0021(5)
C1 0.0229(10) 0.0218(10) 0.0150(9) 0.0035(8) -0.0003(8) 0.0035(8)
C2 0.0348(12) 0.0200(10) 0.0182(9) 0.0074(9) -0.0076(8) -0.0006(8)
C3 0.0331(12) 0.0315(11) 0.0122(8) 0.0145(10) -0.0034(8) -0.0046(8)
C4 0.0191(10) 0.0404(12) 0.0129(9) 0.0063(9) 0.0004(7) 0.0023(8)
C5 0.0182(9) 0.0251(10) 0.0153(9) 0.0017(8) -0.0019(7) 0.0014(8)
C6 0.0190(9) 0.0195(9) 0.0130(8) 0.0052(8) -0.0014(7) 0.0014(7)
C7 0.0146(9) 0.0194(9) 0.0142(8) -0.0014(7) 0.0010(7) 0.0003(7)
C8 0.0211(10) 0.0198(9) 0.0131(8) 0.0009(8) 0.0008(7) 0.0018(7)
C9 0.0141(9) 0.0182(9) 0.0162(8) -0.0030(7) -0.0006(7) 0.0029(7)
C10 0.0188(9) 0.0171(9) 0.0128(8) -0.0016(8) -0.0024(7) 0.0001(7)
C11 0.0170(9) 0.0234(10) 0.0160(9) -0.0026(8) -0.0001(7) 0.0013(8)
C12 0.0179(10) 0.0253(10) 0.0209(9) 0.0054(8) -0.0040(8) -0.0050(8)
C13 0.0302(11) 0.0160(9) 0.0214(9) 0.0035(9) -0.0090(8) 0.0008(8)
C14 0.0297(11) 0.0187(10) 0.0200(9) -0.0049(9) 0.0012(8) 0.0056(8)
C15 0.0213(10) 0.0207(9) 0.0183(9) 0.0008(8) 0.0025(8) 0.0003(7)
C16 0.0331(12) 0.0474(14) 0.0242(11) -0.0127(11) 0.0125(9) -0.0146(10)
C17 0.0358(13) 0.0422(13) 0.0289(11) -0.0184(11) 0.0172(10) -0.0143(10)
C18 0.0304(12) 0.0480(14) 0.0299(11) -0.0192(11) 0.0122(10) -0.0204(11)
C19 0.0469(16) 0.0608(18) 0.0363(13) -0.0142(14) 0.0060(12) -0.0056(13)
F1 0.0352(7) 0.0217(6) 0.0244(6) -0.0042(5) 0.0052(5) 0.0025(5)
F2 0.0580(9) 0.0175(6) 0.0318(7) 0.0024(6) -0.0036(6) -0.0047(5)
F3 0.0511(8) 0.0417(8) 0.0188(6) 0.0209(7) 0.0004(6) -0.0101(5)
F4 0.0281(7) 0.0564(9) 0.0186(6) 0.0016(6) 0.0090(5) -0.0018(6)
F5 0.0279(7) 0.0303(7) 0.0242(6) -0.0073(5) 0.0060(5) -0.0007(5)
F6 0.0223(6) 0.0314(7) 0.0347(7) -0.0007(5) 0.0112(5) 0.0071(6)
F7 0.0223(6) 0.0351(7) 0.0429(7) 0.0125(6) 0.0028(5) -0.0018(6)
F8 0.0439(8) 0.0184(6) 0.0395(7) 0.0077(6) -0.0094(6) 0.0036(5)
F9 0.0477(8) 0.0247(6) 0.0453(8) -0.0042(6) 0.0158(7) 0.0154(6)
F10 0.0306(7) 0.0261(6) 0.0409(7) 0.0027(5) 0.0201(6) 0.0071(6)

loop_
_atom_type_symbol
_atom_type_description
_atom_type_scat_dispersion_real
_atom_type_scat_dispersion_imag
_atom_type_scat_source
C C 0.0033 0.0016 'International Tables Vol C Tables 4.2.6.8 and 6.1.1.4'
H H 0.0000 0.0000 'International Tables Vol C Tables 4.2.6.8 and 6.1.1.4'
O O 0.0106 0.0060 'International Tables Vol C Tables 4.2.6.8 and 6.1.1.4'
F F 0.0171 0.0103 'International Tables Vol C Tables 4.2.6.8 and 6.1.1.4'
Cu Cu 0.3201 1.2651 'International Tables Vol C Tables 4.2.6.8 and 6.1.1.4'

loop_
_geom_angle_atom_site_label_1
_geom_angle_atom_site_label_2
_geom_angle_atom_site_label_3
_geom_angle_site_symmetry_1
_geom_angle_site_symmetry_3
_geom_angle
O2 Cu1 O2 . 5_775 180.0
O2 Cu1 O1 . . 93.09(5)
O2 Cu1 O1 5_775 . 86.91(5)
O2 Cu1 O1 . 5_775 86.91(5)
O2 Cu1 O1 5_775 5_775 93.09(5)
O1 Cu1 O1 . 5_775 180.0
C7 O1 Cu1 . . 124.71(12)
C9 O2 Cu1 . . 125.46(12)
F1 C1 C2 . . 117.87(18)
F1 C1 C6 . . 119.89(17)
C2 C1 C6 . . 122.21(18)
F2 C2 C1 . . 121.06(19)
F2 C2 C3 . . 119.63(18)
C1 C2 C3 . . 119.32(19)
F3 C3 C4 . . 120.01(19)
F3 C3 C2 . . 119.98(19)
C4 C3 C2 . . 120.00(18)
F4 C4 C3 . . 119.86(18)
F4 C4 C5 . . 120.43(19)
C3 C4 C5 . . 119.71(18)
F5 C5 C4 . . 118.03(17)
F5 C5 C6 . . 120.18(17)
C4 C5 C6 . . 121.77(19)
C1 C6 C5 . . 116.86(17)
C1 C6 C7 . . 121.00(17)
C5 C6 C7 . . 122.11(17)
O1 C7 C8 . . 126.78(17)
O1 C7 C6 . . 114.60(16)
C8 C7 C6 . . 118.62(16)
C7 C8 C9 . . 122.08(17)
C7 C8 H8 . . 119.0
C9 C8 H8 . . 119.0
O2 C9 C8 . . 126.53(17)
O2 C9 C10 . . 114.44(16)
C8 C9 C10 . . 119.02(16)
C15 C10 C11 . . 116.50(17)
C15 C10 C9 . . 122.45(17)
C11 C10 C9 . . 120.95(16)
F6 C11 C12 . . 117.66(17)
F6 C11 C10 . . 120.34(17)
C12 C11 C10 . . 121.99(18)
F7 C12 C13 . . 119.59(18)
F7 C12 C11 . . 120.33(18)
C13 C12 C11 . . 120.08(18)
F8 C13 C14 . . 120.25(18)
F8 C13 C12 . . 120.50(18)
C14 C13 C12 . . 119.24(18)
F9 C14 C13 . . 120.08(18)
F9 C14 C15 . . 120.02(19)
C13 C14 C15 . . 119.90(18)
F10 C15 C14 . . 117.29(17)
F10 C15 C10 . . 120.41(17)
C14 C15 C10 . . 122.28(18)
C17 C16 C18 . 5_675 117.4(2)
C17 C16 C19 . . 120.8(2)
C18 C16 C19 5_675 . 121.8(2)
C18 C17 C16 . . 121.2(2)
C18 C17 H17 . . 119.4
C16 C17 H17 . . 119.4
C17 C18 C16 . 5_675 121.4(2)
C17 C18 H18 . . 119.3
C16 C18 H18 5_675 . 119.3
C16 C19 H19A . . 109.5
C16 C19 H19B . . 109.5
H19A C19 H19B . . 109.5
C16 C19 H19C . . 109.5
H19A C19 H19C . . 109.5
H19B C19 H19C . . 109.5

loop_
_geom_bond_atom_site_label_1
_geom_bond_atom_site_label_2
_geom_bond_site_symmetry_2
_geom_bond_distance
Cu1 O2 . 1.9073(13)
Cu1 O2 5_775 1.9074(13)
Cu1 O1 . 1.9224(12)
Cu1 O1 5_775 1.9225(12)
O1 C7 . 1.274(2)
O2 C9 . 1.271(2)
C1 F1 . 1.345(2)
C1 C2 . 1.380(3)
C1 C6 . 1.386(3)
C2 F2 . 1.337(2)
C2 C3 . 1.381(3)
C3 F3 . 1.340(2)
C3 C4 . 1.376(3)
C4 F4 . 1.345(2)
C4 C5 . 1.382(3)
C5 F5 . 1.342(2)
C5 C6 . 1.391(3)
C6 C7 . 1.503(2)
C7 C8 . 1.389(3)
C8 C9 . 1.397(3)
C8 H8 . 0.9500
C9 C10 . 1.501(3)
C10 C15 . 1.383(3)
C10 C11 . 1.388(3)
C11 F6 . 1.342(2)
C11 C12 . 1.378(3)
C12 F7 . 1.341(2)
C12 C13 . 1.378(3)
C13 F8 . 1.334(2)
C13 C14 . 1.375(3)
C14 F9 . 1.339(2)
C14 C15 . 1.380(3)
C15 F10 . 1.349(2)
C16 C17 . 1.395(3)
C16 C18 5_675 1.396(3)
C16 C19 . 1.508(4)
C17 C18 . 1.383(4)
C17 H17 . 0.9500
C18 C16 5_675 1.396(3)
C18 H18 . 0.9500
C19 H19A . 0.9800
C19 H19B . 0.9800
C19 H19C . 0.9800

loop_
_geom_torsion_atom_site_label_1
_geom_torsion_atom_site_label_2
_geom_torsion_atom_site_label_3
_geom_torsion_atom_site_label_4
_geom_torsion_site_symmetry_1
_geom_torsion_site_symmetry_4
_geom_torsion
F1 C1 C2 F2 . . -0.6(3)
C6 C1 C2 F2 . . 177.15(17)
F1 C1 C2 C3 . . 179.80(17)
C6 C1 C2 C3 . . -2.4(3)
F2 C2 C3 F3 . . 2.9(3)
C1 C2 C3 F3 . . -177.54(17)
F2 C2 C3 C4 . . -176.04(17)
C1 C2 C3 C4 . . 3.6(3)
F3 C3 C4 F4 . . 0.3(3)
C2 C3 C4 F4 . . 179.21(17)
F3 C3 C4 C5 . . 179.76(17)
C2 C3 C4 C5 . . -1.3(3)
F4 C4 C5 F5 . . -1.0(3)
C3 C4 C5 F5 . . 179.60(17)
F4 C4 C5 C6 . . 177.32(17)
C3 C4 C5 C6 . . -2.1(3)
F1 C1 C6 C5 . . 176.82(16)
C2 C1 C6 C5 . . -0.9(3)
F1 C1 C6 C7 . . -5.3(3)
C2 C1 C6 C7 . . 177.01(17)
F5 C5 C6 C1 . . -178.57(16)
C4 C5 C6 C1 . . 3.2(3)
F5 C5 C6 C7 . . 3.6(3)
C4 C5 C6 C7 . . -174.69(17)
Cu1 O1 C7 C8 . . -7.8(3)
Cu1 O1 C7 C6 . . 172.68(12)
C1 C6 C7 O1 . . -53.2(2)
C5 C6 C7 O1 . . 124.60(19)
C1 C6 C7 C8 . . 127.2(2)
C5 C6 C7 C8 . . -55.0(3)
O1 C7 C8 C9 . . -2.5(3)
C6 C7 C8 C9 . . 177.09(17)
Cu1 O2 C9 C8 . . 4.4(3)
Cu1 O2 C9 C10 . . -176.49(11)
C7 C8 C9 O2 . . 4.3(3)
C7 C8 C9 C10 . . -174.69(17)
O2 C9 C10 C15 . . -130.44(19)
C8 C9 C10 C15 . . 48.7(3)
O2 C9 C10 C11 . . 45.9(2)
C8 C9 C10 C11 . . -134.99(19)
C15 C10 C11 F6 . . -178.43(16)
C9 C10 C11 F6 . . 5.1(3)
C15 C10 C11 C12 . . 0.5(3)
C9 C10 C11 C12 . . -175.97(17)
F6 C11 C12 F7 . . -1.2(3)
C10 C11 C12 F7 . . 179.76(17)
F6 C11 C12 C13 . . 178.64(17)
C10 C11 C12 C13 . . -0.4(3)
F7 C12 C13 F8 . . 0.3(3)
C11 C12 C13 F8 . . -179.60(17)
F7 C12 C13 C14 . . 179.86(17)
C11 C12 C13 C14 . . 0.0(3)
F8 C13 C14 F9 . . -0.6(3)
C12 C13 C14 F9 . . 179.84(18)
F8 C13 C14 C15 . . 179.77(18)
C12 C13 C14 C15 . . 0.2(3)
F9 C14 C15 F10 . . -1.5(3)
C13 C14 C15 F10 . . 178.18(17)
F9 C14 C15 C10 . . -179.65(18)
C13 C14 C15 C10 . . 0.0(3)
C11 C10 C15 F10 . . -178.48(16)
C9 C10 C15 F10 . . -2.0(3)
C11 C10 C15 C14 . . -0.4(3)
C9 C10 C15 C14 . . 176.09(18)
C18 C16 C17 C18 5_675 . -0.1(3)
C19 C16 C17 C18 . . 179.7(2)
C16 C17 C18 C16 . 5_675 0.1(4)
